data_7711324
loop_
_publ_author_name
'Xiao, Yuyuan'
'Liu, Ziyu'
'Liang, Jiefeng'
'Yang, Kexin'
'Huang, Wenliang'

_publ_section_title
;
 Trivalent Rare-Earth Metal Cyclic (Alkyl)(Amino)Carbene Complexes
;
_journal_name_full 'Dalton Transactions'
_journal_paper_doi 10.1039/D2DT02759C
_journal_year 2022
_chemical_formula_moiety 'C32 H64 N Sc Si3'
_chemical_formula_sum 'C32 H64 N Sc Si3'
_chemical_formula_weight 592.07
_space_group_crystal_system orthorhombic
_space_group_IT_number 61
_space_group_name_Hall '-P 2ac 2ab'
_space_group_name_H-M_alt 'P b c a'
_atom_sites_solution_hydrogens geom
_atom_sites_solution_primary dual
_audit_creation_date 2022-06-30
_audit_creation_method
;
Olex2 1.5
(compiled 2022.04.07 svn.rca3783a0 for OlexSys, GUI svn.r6498)
;
_audit_update_record
;
2022-07-01 deposited with the CCDC.	2022-09-23 downloaded from the CCDC.
;
_cell_angle_alpha 90
_cell_angle_beta 90
_cell_angle_gamma 90
_cell_formula_units_Z 16
_cell_length_a 21.2782(4)
_cell_length_b 17.1989(3)
_cell_length_c 41.7376(10)
_cell_measurement_reflns_used 27902
_cell_measurement_temperature 100.01(10)
_cell_measurement_theta_max 30.4130
_cell_measurement_theta_min 2.5910
_cell_volume 15274.4(5)
_computing_cell_refinement 'CrysAlisPro 1.171.41.22a (Rigaku OD, 2019)'
_computing_data_collection 'CrysAlisPro 1.171.41.22a (Rigaku OD, 2019)'
_computing_data_reduction 'CrysAlisPro 1.171.41.22a (Rigaku OD, 2019)'
_computing_molecular_graphics 'Olex2 1.5 (Dolomanov et al., 2009)'
_computing_publication_material 'Olex2 1.5 (Dolomanov et al., 2009)'
_computing_structure_refinement 'SHELXL 2018/3 (Sheldrick, 2015)'
_computing_structure_solution 'SHELXT 2018/2 (Sheldrick, 2018)'
_diffrn_ambient_environment N~2~
_diffrn_ambient_temperature 100.01(10)
_diffrn_detector 'CCD plate'
_diffrn_detector_area_resol_mean 10.0000
_diffrn_detector_type HyPix
_diffrn_measured_fraction_theta_full 0.999
_diffrn_measured_fraction_theta_max 0.875
_diffrn_measurement_details
;
List of Runs (angles in degrees, time in seconds):

  # Type    Start    End  Width  t~exp~   \w     \q     \k     \f   Frames
#--------------------------------------------------------------------------
  1  \w    -30.00  -3.78   0.38    5.00    --  -21.28  28.00 -49.00   69
  2  \w    -23.00 101.26   0.38    5.00    --   19.72  77.00  90.00  327
  3  \w     47.00  83.86   0.38    5.00    --   19.72 178.00 -60.00   97
  4  \w    -62.00 -10.70   0.38    5.00    --   19.72 -28.00 148.00  135
;
_diffrn_measurement_device 'four-circle diffractometer'
_diffrn_measurement_device_type 'XtaLAB Synergy R, DW system, HyPix'
_diffrn_measurement_method '\w scans'
_diffrn_orient_matrix_type 'CrysAlisPro convention (1999,Acta A55,543-557)'
_diffrn_orient_matrix_UB_11 -0.0155725000
_diffrn_orient_matrix_UB_12 0.0351213000
_diffrn_orient_matrix_UB_13 0.0040006000
_diffrn_orient_matrix_UB_21 -0.0269523000
_diffrn_orient_matrix_UB_22 -0.0214487000
_diffrn_orient_matrix_UB_23 0.0047050000
_diffrn_orient_matrix_UB_31 0.0119293000
_diffrn_orient_matrix_UB_32 -0.0025331000
_diffrn_orient_matrix_UB_33 0.0158377000
_diffrn_radiation_monochromator mirror
_diffrn_radiation_probe x-ray
_diffrn_radiation_type 'Mo K\a'
_diffrn_radiation_wavelength 0.71073
_diffrn_reflns_av_R_equivalents 0.0316
_diffrn_reflns_av_unetI/netI 0.0359
_diffrn_reflns_Laue_measured_fraction_full 0.999
_diffrn_reflns_Laue_measured_fraction_max 0.875
_diffrn_reflns_limit_h_max 29
_diffrn_reflns_limit_h_min -15
_diffrn_reflns_limit_k_max 23
_diffrn_reflns_limit_k_min -22
_diffrn_reflns_limit_l_max 36
_diffrn_reflns_limit_l_min -56
_diffrn_reflns_number 73359
_diffrn_reflns_point_group_measured_fraction_full 0.999
_diffrn_reflns_point_group_measured_fraction_max 0.875
_diffrn_reflns_theta_full 25.242
_diffrn_reflns_theta_max 30.420
_diffrn_reflns_theta_min 2.303
_diffrn_source 'Rotating-anode X-ray tube'
_diffrn_source_type 'Rigaku (Mo) X-ray Source'
_exptl_absorpt_coefficient_mu 0.306
_exptl_absorpt_correction_T_max 1.000
_exptl_absorpt_correction_T_min 0.706
_exptl_absorpt_correction_type gaussian
_exptl_absorpt_process_details
;
CrysAlisPro 1.171.41.22a (Rigaku Oxford Diffraction, 2019)
Numerical absorption correction based on gaussian integration over
			a multifaceted crystal model
Empirical absorption correction using spherical harmonics,
 implemented in SCALE3 ABSPACK scaling algorithm.
;
_exptl_crystal_colour 'clear colourless'
_exptl_crystal_colour_lustre clear
_exptl_crystal_colour_primary colourless
_exptl_crystal_density_diffrn 1.030
_exptl_crystal_description block
_exptl_crystal_F_000 5216
_exptl_crystal_size_max 0.253
_exptl_crystal_size_mid 0.177
_exptl_crystal_size_min 0.169
_refine_diff_density_max 0.769
_refine_diff_density_min -0.537
_refine_diff_density_rms 0.053
_refine_ls_extinction_method none
_refine_ls_goodness_of_fit_ref 1.046
_refine_ls_hydrogen_treatment constr
_refine_ls_matrix_type full
_refine_ls_number_parameters 689
_refine_ls_number_reflns 20247
_refine_ls_number_restraints 0
_refine_ls_restrained_S_all 1.046
_refine_ls_R_factor_all 0.0563
_refine_ls_R_factor_gt 0.0400
_refine_ls_shift/su_max 0.005
_refine_ls_shift/su_mean 0.000
_refine_ls_structure_factor_coef Fsqd
_refine_ls_weighting_details 'w=1/[\s^2^(Fo^2^)+(0.0448P)^2^+6.9799P] where P=(Fo^2^+2Fc^2^)/3'
_refine_ls_weighting_scheme calc
_refine_ls_wR_factor_gt 0.0966
_refine_ls_wR_factor_ref 0.1031
_reflns_Friedel_coverage 0.000
_reflns_number_gt 16006
_reflns_number_total 20247
_reflns_threshold_expression 'I > 2\s(I)'
_cod_data_source_file d2dt02759c2.cif
_cod_data_source_block 20090012xiao
_cod_database_code 7711324
_shelx_shelxl_version_number 2018/3
_chemical_oxdiff_formula 'C H N Si Sc Cl'
_shelx_space_group_comment
;
The symmetry employed for this shelxl refinement is uniquely defined
by the following loop, which should always be used as a source of
symmetry information in preference to the above space-group names.
They are only intended as comments.
;
_reflns_odcompleteness_completeness 99.86
_reflns_odcompleteness_iscentric 1
_reflns_odcompleteness_theta 27.42
_olex2_refinement_description
;
1. Uiso/Uaniso restraints and constraints
Uanis(Si2) = Uanis(C25)
Uanis(Si4) = Uanis(C55)
2.a Ternary CH refined with riding coordinates:
 C15(H15), C47(H47), C18(H18), C50(H50)
2.b Secondary CH2 refined with riding coordinates:
 C29(H29A,H29B), C57(H57A,H57B), C61(H61A,H61B), C35(H35A,H35B), C21(H21A,
 H21B), C3(H3A,H3B), C25(H25A,H25B), C53(H53A,H53B)
2.c Aromatic/amide H refined with riding coordinates:
 C11(H11), C13(H13), C12(H12), C45(H45), C43(H43), C44(H44)
2.d Idealised Me refined as rotating group:
 C24(H24A,H24B,H24C), C63(H63A,H63B,H63C), C37(H37A,H37B,H37C), C26(H26A,H26B,
 H26C), C5(H5A,H5B,H5C), C22(H22A,H22B,H22C), C31(H31A,H31B,H31C), C16(H16A,
 H16B,H16C), C62(H62A,H62B,H62C), C40(H40A,H40B,H40C), C59(H59A,H59B,H59C),
 C20(H20A,H20B,H20C), C7(H7A,H7B,H7C), C58(H58A,H58B,H58C), C48(H48A,H48B,H48C),
  C8(H8A,H8B,H8C), C6(H6A,H6B,H6C), C32(H32A,H32B,H32C), C23(H23A,H23B,H23C),
 C17(H17A,H17B,H17C), C60(H60A,H60B,H60C), C52(H52A,H52B,H52C), C19(H19A,H19B,
 H19C), C38(H38A,H38B,H38C), C64(H64A,H64B,H64C), C28(H28A,H28B,H28C), C51(H51A,
 H51B,H51C), C39(H39A,H39B,H39C), C49(H49A,H49B,H49C), C30(H30A,H30B,H30C),
 C56(H56A,H56B,H56C), C27(H27A,H27B,H27C), C55(H55A,H55B,H55C), C54(H54A,H54B,
 H54C)
;
_olex2_submission_special_instructions 'No special instructions were received'
_oxdiff_exptl_absorpt_empirical_details
;
Empirical correction (ABSPACK) includes:
- Absorption correction using spherical harmonics
- Frame scaling
;
_oxdiff_exptl_absorpt_empirical_full_max 1.208
_oxdiff_exptl_absorpt_empirical_full_min 0.831

loop_
_space_group_symop_operation_xyz
'x, y, z'
'-x+1/2, -y, z+1/2'
'-x, y+1/2, -z+1/2'
'x+1/2, -y+1/2, -z'
'-x, -y, -z'
'x-1/2, y, -z-1/2'
'x, -y-1/2, z-1/2'
'-x-1/2, y-1/2, z'

loop_
_atom_site_label
_atom_site_type_symbol
_atom_site_fract_x
_atom_site_fract_y
_atom_site_fract_z
_atom_site_U_iso_or_equiv
_atom_site_adp_type
_atom_site_occupancy
_atom_site_site_symmetry_order
_atom_site_calc_flag
_atom_site_refinement_flags_posn
_atom_site_refinement_flags_adp
_atom_site_refinement_flags_occupancy
_atom_site_disorder_assembly
_atom_site_disorder_group
Sc1 Sc 0.45604(2) 0.25904(2) 0.43796(2) 0.01366(6) Uani 1 1 d . . . . .
Sc2 Sc 0.94522(2) 0.27288(2) 0.31490(2) 0.01603(6) Uani 1 1 d . . . . .
Si2 Si 0.34827(2) 0.10293(2) 0.41363(2) 0.01776(8) Uani 1 1 d . . . . .
Si6 Si 0.83524(2) 0.43459(2) 0.33164(2) 0.01888(9) Uani 1 1 d . . . . .
Si1 Si 0.36626(2) 0.42644(2) 0.41040(2) 0.01752(8) Uani 1 1 d . . . . .
Si3 Si 0.40161(2) 0.26122(2) 0.52089(2) 0.01725(8) Uani 1 1 d . . . . .
Si5 Si 0.89579(2) 0.09102(2) 0.35478(2) 0.01879(9) Uani 1 1 d . . . . .
Si4 Si 0.88441(2) 0.24371(3) 0.23505(2) 0.02633(10) Uani 1 1 d . . . . .
N1 N 0.61699(5) 0.24791(7) 0.42816(3) 0.0140(2) Uani 1 1 d . . . . .
N2 N 1.10642(5) 0.28476(7) 0.32383(3) 0.0141(2) Uani 1 1 d . . . . .
C9 C 0.62729(6) 0.23965(8) 0.46259(3) 0.0140(3) Uani 1 1 d . . . . .
C1 C 0.56138(6) 0.24840(8) 0.41497(3) 0.0145(3) Uani 1 1 d . . . . .
C33 C 1.05070(6) 0.28891(8) 0.33672(3) 0.0151(3) Uani 1 1 d . . . . .
C41 C 1.11611(6) 0.26699(8) 0.28995(3) 0.0155(3) Uani 1 1 d . . . . .
C29 C 0.44835(7) 0.21838(8) 0.48810(3) 0.0190(3) Uani 1 1 d . . . . .
H29A H 0.434631 0.164709 0.486654 0.023 Uiso 1 1 calc R U . . .
H29B H 0.491155 0.216687 0.496064 0.023 Uiso 1 1 calc R U . . .
C57 C 0.88822(7) 0.19697(8) 0.34771(3) 0.0185(3) Uani 1 1 d . . . . .
H57A H 0.891990 0.220668 0.368710 0.022 Uiso 1 1 calc R U . . .
H57B H 0.844916 0.204706 0.341186 0.022 Uiso 1 1 calc R U . . .
C42 C 1.12295(6) 0.18953(8) 0.27979(3) 0.0177(3) Uani 1 1 d . . . . .
C10 C 0.63206(6) 0.16420(8) 0.47563(3) 0.0160(3) Uani 1 1 d . . . . .
C24 C 0.37351(7) 0.40386(9) 0.36656(4) 0.0241(3) Uani 1 1 d . . . . .
H24A H 0.414189 0.419695 0.359052 0.036 Uiso 1 1 calc R U . . .
H24B H 0.341573 0.431359 0.354913 0.036 Uiso 1 1 calc R U . . .
H24C H 0.368466 0.348962 0.363276 0.036 Uiso 1 1 calc R U . . .
C46 C 1.11723(7) 0.32980(9) 0.26813(4) 0.0191(3) Uani 1 1 d . . . . .
C14 C 0.63214(6) 0.30679(8) 0.48176(3) 0.0160(3) Uani 1 1 d . . . . .
C34 C 1.05811(7) 0.31346(8) 0.37165(3) 0.0170(3) Uani 1 1 d . . . . .
C63 C 0.84580(8) 0.44753(9) 0.37586(4) 0.0247(3) Uani 1 1 d . . . . .
H63A H 0.852891 0.397817 0.385667 0.037 Uiso 1 1 calc R U . . .
H63B H 0.808682 0.470702 0.384788 0.037 Uiso 1 1 calc R U . . .
H63C H 0.881249 0.480724 0.379783 0.037 Uiso 1 1 calc R U . . .
C37 C 1.01238(7) 0.37961(9) 0.37945(4) 0.0246(3) Uani 1 1 d . . . . .
H37A H 1.020332 0.422804 0.365457 0.037 Uiso 1 1 calc R U . . .
H37B H 1.018148 0.395606 0.401289 0.037 Uiso 1 1 calc R U . . .
H37C H 0.969993 0.361875 0.376492 0.037 Uiso 1 1 calc R U . . .
C15 C 0.62002(7) 0.38927(8) 0.46974(4) 0.0192(3) Uani 1 1 d . . . . .
H15 H 0.613463 0.387268 0.446514 0.023 Uiso 1 1 calc R U . . .
C61 C 0.90586(7) 0.39252(9) 0.31321(4) 0.0221(3) Uani 1 1 d . . . . .
H61A H 0.939944 0.425481 0.320538 0.026 Uiso 1 1 calc R U . . .
H61B H 0.901264 0.403508 0.290532 0.026 Uiso 1 1 calc R U . . .
C2 C 0.56990(7) 0.25061(9) 0.37870(3) 0.0184(3) Uani 1 1 d . . . . .
C47 C 1.11994(7) 0.11862(8) 0.30168(4) 0.0199(3) Uani 1 1 d . . . . .
H47 H 1.114993 0.136699 0.323802 0.024 Uiso 1 1 calc R U . . .
C4 C 0.67361(7) 0.25486(9) 0.40520(4) 0.0202(3) Uani 1 1 d . . . . .
C35 C 1.12733(7) 0.34009(9) 0.37413(3) 0.0188(3) Uani 1 1 d . . . . .
H35A H 1.130103 0.396262 0.372606 0.023 Uiso 1 1 calc R U . . .
H35B H 1.145293 0.323883 0.394414 0.023 Uiso 1 1 calc R U . . .
C26 C 0.31270(8) 0.06234(9) 0.37584(4) 0.0241(3) Uani 1 1 d . . . . .
H26A H 0.284863 0.100110 0.366602 0.036 Uiso 1 1 calc R U . . .
H26B H 0.289599 0.015926 0.380799 0.036 Uiso 1 1 calc R U . . .
H26C H 0.345516 0.050280 0.360856 0.036 Uiso 1 1 calc R U . . .
C21 C 0.43111(7) 0.38411(8) 0.43388(4) 0.0186(3) Uani 1 1 d . . . . .
H21A H 0.424675 0.401958 0.455679 0.022 Uiso 1 1 calc R U . . .
H21B H 0.468899 0.409815 0.426341 0.022 Uiso 1 1 calc R U . . .
C36 C 1.16226(7) 0.30191(8) 0.34629(4) 0.0186(3) Uani 1 1 d . . . . .
C11 C 0.64452(7) 0.15804(9) 0.50841(4) 0.0218(3) Uani 1 1 d . . . . .
H11 H 0.647994 0.109018 0.517646 0.026 Uiso 1 1 calc R U . . .
C18 C 0.62180(7) 0.08944(8) 0.45672(4) 0.0198(3) Uani 1 1 d . . . . .
H18 H 0.619132 0.102904 0.433946 0.024 Uiso 1 1 calc R U . . .
C5 C 0.52522(7) 0.30870(9) 0.36288(4) 0.0231(3) Uani 1 1 d . . . . .
H5A H 0.482598 0.292199 0.366132 0.035 Uiso 1 1 calc R U . . .
H5B H 0.533893 0.311211 0.340334 0.035 Uiso 1 1 calc R U . . .
H5C H 0.531133 0.359148 0.372250 0.035 Uiso 1 1 calc R U . . .
C22 C 0.28757(7) 0.38988(10) 0.42476(4) 0.0271(3) Uani 1 1 d . . . . .
H22A H 0.287276 0.334073 0.424336 0.041 Uiso 1 1 calc R U . . .
H22B H 0.255048 0.409364 0.410985 0.041 Uiso 1 1 calc R U . . .
H22C H 0.280346 0.407595 0.446254 0.041 Uiso 1 1 calc R U . . .
C3 C 0.63919(7) 0.27438(10) 0.37397(4) 0.0241(3) Uani 1 1 d . . . . .
H3A H 0.657486 0.245922 0.356201 0.029 Uiso 1 1 calc R U . . .
H3B H 0.642222 0.329579 0.369452 0.029 Uiso 1 1 calc R U . . .
C31 C 0.38963(8) 0.19165(10) 0.55499(4) 0.0274(3) Uani 1 1 d . . . . .
H31A H 0.363722 0.149186 0.548029 0.041 Uiso 1 1 calc R U . . .
H31B H 0.369429 0.218123 0.572429 0.041 Uiso 1 1 calc R U . . .
H31C H 0.429595 0.172050 0.561965 0.041 Uiso 1 1 calc R U . . .
C25 C 0.39161(7) 0.19315(8) 0.40604(4) 0.01776(8) Uani 1 1 d . . . . .
H25A H 0.359790 0.230487 0.399701 0.021 Uiso 1 1 calc R U . . .
H25B H 0.416080 0.182748 0.386905 0.021 Uiso 1 1 calc R U . . .
C16 C 0.56012(7) 0.42093(9) 0.48542(4) 0.0257(3) Uani 1 1 d . . . . .
H16A H 0.526593 0.384180 0.482683 0.039 Uiso 1 1 calc R U . . .
H16B H 0.548796 0.469339 0.475526 0.039 Uiso 1 1 calc R U . . .
H16C H 0.567462 0.429111 0.507859 0.039 Uiso 1 1 calc R U . . .
C13 C 0.64482(7) 0.29658(9) 0.51420(4) 0.0212(3) Uani 1 1 d . . . . .
H13 H 0.648709 0.340036 0.527314 0.025 Uiso 1 1 calc R U . . .
C62 C 0.76422(7) 0.37233(10) 0.32435(4) 0.0286(4) Uani 1 1 d . . . . .
H62A H 0.757684 0.366720 0.301712 0.043 Uiso 1 1 calc R U . . .
H62B H 0.728013 0.396383 0.333845 0.043 Uiso 1 1 calc R U . . .
H62C H 0.770627 0.322028 0.333776 0.043 Uiso 1 1 calc R U . . .
C53 C 0.94598(7) 0.22739(9) 0.26537(4) 0.0230(3) Uani 1 1 d . . . . .
H53A H 0.984799 0.245816 0.255841 0.028 Uiso 1 1 calc R U . . .
H53B H 0.950196 0.171426 0.267305 0.028 Uiso 1 1 calc R U . . .
C40 C 1.21037(7) 0.35538(10) 0.33077(4) 0.0266(3) Uani 1 1 d . . . . .
H40A H 1.245395 0.362221 0.344994 0.040 Uiso 1 1 calc R U . . .
H40B H 1.191397 0.404933 0.326469 0.040 Uiso 1 1 calc R U . . .
H40C H 1.224694 0.332738 0.311056 0.040 Uiso 1 1 calc R U . . .
C12 C 0.65179(8) 0.22330(9) 0.52739(4) 0.0241(3) Uani 1 1 d . . . . .
H12 H 0.661352 0.217935 0.549020 0.029 Uiso 1 1 calc R U . . .
C50 C 1.10648(7) 0.41455(9) 0.27735(4) 0.0241(3) Uani 1 1 d . . . . .
H50 H 1.102935 0.417788 0.300718 0.029 Uiso 1 1 calc R U . . .
C59 C 0.83809(8) 0.04919(10) 0.38444(4) 0.0282(3) Uani 1 1 d . . . . .
H59A H 0.840188 0.078063 0.404099 0.042 Uiso 1 1 calc R U . . .
H59B H 0.848368 -0.004257 0.388520 0.042 Uiso 1 1 calc R U . . .
H59C H 0.796357 0.052459 0.375812 0.042 Uiso 1 1 calc R U . . .
C45 C 1.12668(7) 0.31245(10) 0.23583(4) 0.0255(3) Uani 1 1 d . . . . .
H45 H 1.127950 0.352709 0.220968 0.031 Uiso 1 1 calc R U . . .
C20 C 0.67643(7) 0.03217(9) 0.46110(4) 0.0263(3) Uani 1 1 d . . . . .
H20A H 0.677418 0.014436 0.482903 0.039 Uiso 1 1 calc R U . . .
H20B H 0.715324 0.057710 0.456083 0.039 Uiso 1 1 calc R U . . .
H20C H 0.670737 -0.011465 0.447053 0.039 Uiso 1 1 calc R U . . .
C7 C 0.71093(7) 0.17902(10) 0.40361(4) 0.0278(4) Uani 1 1 d . . . . .
H7A H 0.726751 0.166545 0.424525 0.042 Uiso 1 1 calc R U . . .
H7B H 0.745434 0.185007 0.388998 0.042 Uiso 1 1 calc R U . . .
H7C H 0.684027 0.137863 0.396300 0.042 Uiso 1 1 calc R U . . .
C58 C 0.97503(7) 0.06333(10) 0.37081(4) 0.0291(4) Uani 1 1 d . . . . .
H58A H 1.007180 0.086578 0.357825 0.044 Uiso 1 1 calc R U . . .
H58B H 0.979443 0.007789 0.370345 0.044 Uiso 1 1 calc R U . . .
H58C H 0.979036 0.081442 0.392472 0.044 Uiso 1 1 calc R U . . .
C48 C 1.06355(8) 0.06712(9) 0.29326(4) 0.0273(3) Uani 1 1 d . . . . .
H48A H 1.025468 0.096511 0.295598 0.041 Uiso 1 1 calc R U . . .
H48B H 1.062501 0.023098 0.307394 0.041 Uiso 1 1 calc R U . . .
H48C H 1.067348 0.049486 0.271527 0.041 Uiso 1 1 calc R U . . .
C8 C 0.71794(7) 0.31936(10) 0.41575(4) 0.0262(3) Uani 1 1 d . . . . .
H8A H 0.695628 0.367864 0.416241 0.039 Uiso 1 1 calc R U . . .
H8B H 0.752297 0.323019 0.400923 0.039 Uiso 1 1 calc R U . . .
H8C H 0.733851 0.307905 0.436750 0.039 Uiso 1 1 calc R U . . .
C43 C 1.13175(7) 0.17646(9) 0.24712(4) 0.0247(3) Uani 1 1 d . . . . .
H43 H 1.136098 0.125681 0.239790 0.030 Uiso 1 1 calc R U . . .
C6 C 0.55624(8) 0.16824(10) 0.36583(4) 0.0277(3) Uani 1 1 d . . . . .
H6A H 0.584827 0.131893 0.375439 0.042 Uiso 1 1 calc R U . . .
H6B H 0.561548 0.167651 0.342992 0.042 Uiso 1 1 calc R U . . .
H6C H 0.513857 0.153930 0.371057 0.042 Uiso 1 1 calc R U . . .
C32 C 0.44159(9) 0.34904(10) 0.53823(4) 0.0348(4) Uani 1 1 d . . . . .
H32A H 0.484023 0.336022 0.543901 0.052 Uiso 1 1 calc R U . . .
H32B H 0.419322 0.365873 0.556994 0.052 Uiso 1 1 calc R U . . .
H32C H 0.441840 0.390118 0.522655 0.052 Uiso 1 1 calc R U . . .
C23 C 0.36436(8) 0.53569(9) 0.41319(5) 0.0298(4) Uani 1 1 d . . . . .
H23A H 0.360677 0.550920 0.435237 0.045 Uiso 1 1 calc R U . . .
H23B H 0.329011 0.555175 0.401369 0.045 Uiso 1 1 calc R U . . .
H23C H 0.402438 0.556674 0.404385 0.045 Uiso 1 1 calc R U . . .
C17 C 0.67509(8) 0.44468(9) 0.47667(4) 0.0299(4) Uani 1 1 d . . . . .
H17A H 0.679893 0.450642 0.499411 0.045 Uiso 1 1 calc R U . . .
H17B H 0.666721 0.494441 0.467163 0.045 Uiso 1 1 calc R U . . .
H17C H 0.713024 0.423558 0.467774 0.045 Uiso 1 1 calc R U . . .
C60 C 0.88216(8) 0.03636(10) 0.31651(4) 0.0311(4) Uani 1 1 d . . . . .
H60A H 0.840449 0.046729 0.308854 0.047 Uiso 1 1 calc R U . . .
H60B H 0.886828 -0.018367 0.320351 0.047 Uiso 1 1 calc R U . . .
H60C H 0.912224 0.052754 0.300749 0.047 Uiso 1 1 calc R U . . .
C52 C 1.16171(8) 0.46639(10) 0.26653(5) 0.0334(4) Uani 1 1 d . . . . .
H52A H 1.163004 0.468256 0.243552 0.050 Uiso 1 1 calc R U . . .
H52B H 1.200434 0.445208 0.274479 0.050 Uiso 1 1 calc R U . . .
H52C H 1.156075 0.517980 0.274833 0.050 Uiso 1 1 calc R U . . .
C44 C 1.13419(8) 0.23661(11) 0.22544(4) 0.0293(4) Uani 1 1 d . . . . .
H44 H 1.140884 0.226329 0.203836 0.035 Uiso 1 1 calc R U . . .
C19 C 0.55993(8) 0.05084(10) 0.46648(5) 0.0345(4) Uani 1 1 d . . . . .
H19A H 0.554149 0.004024 0.454307 0.052 Uiso 1 1 calc R U . . .
H19B H 0.525704 0.085804 0.462359 0.052 Uiso 1 1 calc R U . . .
H19C H 0.561110 0.038467 0.488901 0.052 Uiso 1 1 calc R U . . .
C38 C 1.04307(8) 0.24395(10) 0.39358(4) 0.0264(3) Uani 1 1 d . . . . .
H38A H 1.000740 0.226961 0.389786 0.040 Uiso 1 1 calc R U . . .
H38B H 1.047471 0.259387 0.415567 0.040 Uiso 1 1 calc R U . . .
H38C H 1.071616 0.202137 0.389058 0.040 Uiso 1 1 calc R U . . .
C64 C 0.81491(8) 0.53410(10) 0.31544(4) 0.0310(4) Uani 1 1 d . . . . .
H64A H 0.851038 0.567351 0.316904 0.046 Uiso 1 1 calc R U . . .
H64B H 0.781113 0.555888 0.327750 0.046 Uiso 1 1 calc R U . . .
H64C H 0.802263 0.529610 0.293439 0.046 Uiso 1 1 calc R U . . .
C28 C 0.40038(10) 0.02505(10) 0.43034(5) 0.0375(4) Uani 1 1 d . . . . .
H28A H 0.437493 0.020660 0.417386 0.056 Uiso 1 1 calc R U . . .
H28B H 0.378303 -0.023629 0.430313 0.056 Uiso 1 1 calc R U . . .
H28C H 0.412060 0.038199 0.451889 0.056 Uiso 1 1 calc R U . . .
C51 C 1.04509(8) 0.44444(10) 0.26252(5) 0.0331(4) Uani 1 1 d . . . . .
H51A H 1.037613 0.496818 0.269497 0.050 Uiso 1 1 calc R U . . .
H51B H 1.010867 0.411890 0.269202 0.050 Uiso 1 1 calc R U . . .
H51C H 1.048387 0.443324 0.239586 0.050 Uiso 1 1 calc R U . . .
C39 C 1.19529(8) 0.22621(10) 0.35576(4) 0.0315(4) Uani 1 1 d . . . . .
H39A H 1.213889 0.202991 0.337117 0.047 Uiso 1 1 calc R U . . .
H39B H 1.165227 0.190958 0.364879 0.047 Uiso 1 1 calc R U . . .
H39C H 1.227474 0.237217 0.371233 0.047 Uiso 1 1 calc R U . . .
C49 C 1.18088(8) 0.07044(9) 0.29954(4) 0.0278(3) Uani 1 1 d . . . . .
H49A H 1.183737 0.046773 0.278763 0.042 Uiso 1 1 calc R U . . .
H49B H 1.180413 0.030702 0.315696 0.042 Uiso 1 1 calc R U . . .
H49C H 1.216453 0.103827 0.302843 0.042 Uiso 1 1 calc R U . . .
C30 C 0.32148(8) 0.29296(12) 0.50758(4) 0.0372(4) Uani 1 1 d . . . . .
H30A H 0.325424 0.329138 0.490184 0.056 Uiso 1 1 calc R U . . .
H30B H 0.300091 0.317505 0.525127 0.056 Uiso 1 1 calc R U . . .
H30C H 0.297886 0.248479 0.500622 0.056 Uiso 1 1 calc R U . . .
C56 C 0.89886(10) 0.18853(13) 0.19684(4) 0.0421(5) Uani 1 1 d . . . . .
H56A H 0.937315 0.206155 0.187256 0.063 Uiso 1 1 calc R U . . .
H56B H 0.864639 0.197285 0.182290 0.063 Uiso 1 1 calc R U . . .
H56C H 0.901985 0.133998 0.201478 0.063 Uiso 1 1 calc R U . . .
C27 C 0.28460(9) 0.12023(14) 0.44362(5) 0.0486(6) Uani 1 1 d . . . . .
H27A H 0.302681 0.139266 0.463180 0.073 Uiso 1 1 calc R U . . .
H27B H 0.262837 0.072369 0.447744 0.073 Uiso 1 1 calc R U . . .
H27C H 0.255562 0.157941 0.435349 0.073 Uiso 1 1 calc R U . . .
C55 C 0.80623(8) 0.21068(10) 0.25107(4) 0.02633(10) Uani 1 1 d . . . . .
H55A H 0.808506 0.156553 0.256566 0.039 Uiso 1 1 calc R U . . .
H55B H 0.774494 0.218236 0.235024 0.039 Uiso 1 1 calc R U . . .
H55C H 0.795799 0.240396 0.269801 0.039 Uiso 1 1 calc R U . . .
C54 C 0.87781(14) 0.34876(12) 0.22343(6) 0.0634(8) Uani 1 1 d . . . . .
H54A H 0.862194 0.378205 0.241275 0.095 Uiso 1 1 calc R U . . .
H54B H 0.849395 0.353786 0.205681 0.095 Uiso 1 1 calc R U . . .
H54C H 0.918447 0.368053 0.217383 0.095 Uiso 1 1 calc R U . . .

loop_
_atom_site_aniso_label
_atom_site_aniso_U_11
_atom_site_aniso_U_22
_atom_site_aniso_U_33
_atom_site_aniso_U_23
_atom_site_aniso_U_13
_atom_site_aniso_U_12
Sc1 0.01153(11) 0.01481(12) 0.01465(13) 0.00063(10) 0.00028(9) -0.00035(10)
Sc2 0.01405(12) 0.01992(13) 0.01411(13) -0.00054(10) -0.00104(10) -0.00186(10)
Si2 0.01701(17) 0.01653(17) 0.01975(19) -0.00187(14) 0.00146(15) -0.00247(15)
Si6 0.02023(19) 0.01929(19) 0.01710(19) 0.00375(15) 0.00109(15) -0.00081(16)
Si1 0.01369(17) 0.01615(18) 0.0227(2) 0.00289(15) -0.00193(15) 0.00033(15)
Si3 0.01966(19) 0.01822(18) 0.01386(18) 0.00143(15) 0.00175(15) 0.00128(16)
Si5 0.01692(18) 0.01869(19) 0.0208(2) -0.00320(15) 0.00207(15) -0.00263(16)
Si4 0.0310(2) 0.0280(2) 0.0199(2) -0.00105(17) -0.00802(17) -0.00446(18)
N1 0.0111(5) 0.0165(5) 0.0144(6) 0.0009(4) 0.0008(4) 0.0003(4)
N2 0.0145(5) 0.0139(5) 0.0139(6) -0.0004(4) -0.0027(4) 0.0002(4)
C9 0.0094(6) 0.0185(6) 0.0141(6) 0.0024(5) 0.0009(5) 0.0002(5)
C1 0.0148(6) 0.0119(6) 0.0167(7) 0.0005(5) -0.0008(5) 0.0005(5)
C33 0.0182(6) 0.0113(6) 0.0158(7) 0.0016(5) -0.0006(5) -0.0011(5)
C41 0.0129(6) 0.0191(6) 0.0143(7) 0.0006(5) -0.0001(5) -0.0004(5)
C29 0.0191(7) 0.0196(7) 0.0184(7) 0.0005(5) 0.0018(5) 0.0018(6)
C57 0.0173(6) 0.0203(7) 0.0179(7) -0.0002(5) -0.0003(5) -0.0031(6)
C42 0.0154(6) 0.0201(7) 0.0175(7) -0.0009(5) 0.0010(5) 0.0003(5)
C10 0.0126(6) 0.0165(6) 0.0190(7) 0.0015(5) 0.0018(5) 0.0014(5)
C24 0.0207(7) 0.0269(8) 0.0248(8) 0.0052(6) -0.0051(6) -0.0004(6)
C46 0.0149(6) 0.0220(7) 0.0204(7) 0.0043(6) 0.0000(5) -0.0014(6)
C14 0.0108(6) 0.0170(6) 0.0202(7) 0.0008(5) -0.0007(5) -0.0015(5)
C34 0.0169(6) 0.0200(7) 0.0142(7) -0.0004(5) -0.0017(5) -0.0041(6)
C63 0.0275(8) 0.0261(8) 0.0204(8) 0.0011(6) 0.0013(6) 0.0057(7)
C37 0.0232(7) 0.0294(8) 0.0213(8) -0.0072(6) 0.0020(6) -0.0017(7)
C15 0.0194(7) 0.0148(6) 0.0236(8) 0.0009(5) -0.0036(6) -0.0032(6)
C61 0.0203(7) 0.0268(7) 0.0190(7) -0.0001(6) 0.0021(6) -0.0003(6)
C2 0.0159(6) 0.0245(7) 0.0147(7) 0.0008(5) -0.0007(5) 0.0020(6)
C47 0.0213(7) 0.0169(6) 0.0214(7) -0.0005(6) 0.0027(6) 0.0016(6)
C4 0.0125(6) 0.0312(8) 0.0170(7) 0.0030(6) 0.0030(5) 0.0008(6)
C35 0.0189(7) 0.0217(7) 0.0159(7) -0.0009(6) -0.0026(5) -0.0051(6)
C26 0.0270(8) 0.0187(7) 0.0267(8) -0.0017(6) -0.0058(6) -0.0022(6)
C21 0.0158(6) 0.0185(6) 0.0216(7) -0.0002(6) -0.0020(5) 0.0001(6)
C36 0.0157(6) 0.0209(7) 0.0190(7) -0.0018(6) -0.0050(5) -0.0009(6)
C11 0.0228(7) 0.0222(7) 0.0206(7) 0.0068(6) 0.0009(6) 0.0030(6)
C18 0.0189(7) 0.0154(6) 0.0253(8) -0.0003(6) -0.0027(6) 0.0029(6)
C5 0.0212(7) 0.0291(8) 0.0189(7) 0.0056(6) -0.0021(6) 0.0019(6)
C22 0.0169(7) 0.0309(8) 0.0335(9) 0.0092(7) -0.0012(6) 0.0002(6)
C3 0.0173(7) 0.0382(9) 0.0167(7) 0.0043(6) 0.0015(6) 0.0017(7)
C31 0.0299(8) 0.0299(8) 0.0223(8) 0.0072(7) 0.0032(7) -0.0026(7)
C25 0.01701(17) 0.01653(17) 0.01975(19) -0.00187(14) 0.00146(15) -0.00247(15)
C16 0.0205(7) 0.0206(7) 0.0359(9) -0.0055(6) -0.0050(7) 0.0025(6)
C13 0.0211(7) 0.0227(7) 0.0199(7) -0.0041(6) -0.0017(6) 0.0007(6)
C62 0.0222(8) 0.0291(8) 0.0346(9) 0.0002(7) 0.0020(7) -0.0022(7)
C53 0.0208(7) 0.0292(8) 0.0192(7) -0.0018(6) -0.0012(6) 0.0002(6)
C40 0.0163(7) 0.0390(9) 0.0245(8) -0.0046(7) 0.0003(6) -0.0088(7)
C12 0.0279(8) 0.0294(8) 0.0149(7) 0.0019(6) -0.0009(6) 0.0034(7)
C50 0.0234(7) 0.0201(7) 0.0289(8) 0.0064(6) 0.0023(6) -0.0003(6)
C59 0.0271(8) 0.0254(8) 0.0322(9) 0.0013(7) 0.0052(7) -0.0042(7)
C45 0.0253(8) 0.0328(8) 0.0183(7) 0.0087(6) 0.0013(6) -0.0012(7)
C20 0.0246(8) 0.0200(7) 0.0344(9) -0.0007(6) -0.0024(7) 0.0069(6)
C7 0.0186(7) 0.0381(9) 0.0268(8) 0.0012(7) 0.0059(6) 0.0084(7)
C58 0.0230(8) 0.0256(8) 0.0386(10) -0.0050(7) -0.0018(7) 0.0026(7)
C48 0.0264(8) 0.0211(7) 0.0342(9) -0.0001(7) 0.0017(7) -0.0028(7)
C8 0.0152(7) 0.0383(9) 0.0251(8) 0.0069(7) 0.0021(6) -0.0050(7)
C43 0.0272(8) 0.0266(8) 0.0205(8) -0.0055(6) 0.0027(6) 0.0022(7)
C6 0.0294(8) 0.0292(8) 0.0247(8) -0.0073(7) -0.0045(7) 0.0059(7)
C32 0.0486(11) 0.0270(8) 0.0288(9) -0.0059(7) 0.0101(8) -0.0088(8)
C23 0.0228(8) 0.0197(7) 0.0470(11) 0.0022(7) 0.0004(7) 0.0030(6)
C17 0.0276(8) 0.0220(8) 0.0401(10) 0.0006(7) -0.0050(7) -0.0106(7)
C60 0.0299(8) 0.0330(9) 0.0306(9) -0.0113(7) 0.0033(7) -0.0099(7)
C52 0.0335(9) 0.0254(8) 0.0413(10) 0.0119(7) 0.0027(8) -0.0070(7)
C44 0.0322(9) 0.0409(9) 0.0146(7) -0.0006(7) 0.0034(6) -0.0002(8)
C19 0.0229(8) 0.0206(8) 0.0602(13) -0.0051(8) 0.0011(8) -0.0023(7)
C38 0.0291(8) 0.0320(8) 0.0183(8) 0.0065(6) -0.0043(6) -0.0110(7)
C64 0.0324(9) 0.0273(8) 0.0333(9) 0.0112(7) 0.0003(7) 0.0028(7)
C28 0.0541(12) 0.0207(8) 0.0378(10) 0.0001(7) -0.0196(9) 0.0025(8)
C51 0.0264(8) 0.0296(9) 0.0433(11) 0.0147(8) 0.0043(7) 0.0066(7)
C39 0.0300(8) 0.0295(9) 0.0350(10) -0.0044(7) -0.0173(7) 0.0096(7)
C49 0.0269(8) 0.0229(7) 0.0336(9) 0.0021(7) 0.0021(7) 0.0061(7)
C30 0.0291(9) 0.0552(12) 0.0273(9) 0.0044(8) 0.0034(7) 0.0180(9)
C56 0.0538(12) 0.0514(12) 0.0210(9) -0.0068(8) -0.0008(8) -0.0142(10)
C27 0.0322(10) 0.0674(14) 0.0463(12) -0.0276(11) 0.0196(9) -0.0217(10)
C55 0.0310(2) 0.0280(2) 0.0199(2) -0.00105(17) -0.00802(17) -0.00446(18)
C54 0.110(2) 0.0333(11) 0.0469(13) 0.0090(9) -0.0460(14) -0.0068(12)

loop_
_atom_type_symbol
_atom_type_description
_atom_type_scat_dispersion_real
_atom_type_scat_dispersion_imag
_atom_type_scat_source
C C 0.0033 0.0016 'International Tables Vol C Tables 4.2.6.8 and 6.1.1.4'
H H 0.0000 0.0000 'International Tables Vol C Tables 4.2.6.8 and 6.1.1.4'
N N 0.0061 0.0033 'International Tables Vol C Tables 4.2.6.8 and 6.1.1.4'
Sc Sc 0.2519 0.3716 'International Tables Vol C Tables 4.2.6.8 and 6.1.1.4'
Si Si 0.0817 0.0704 'International Tables Vol C Tables 4.2.6.8 and 6.1.1.4'

loop_
_exptl_crystal_face_index_h
_exptl_crystal_face_index_k
_exptl_crystal_face_index_l
_exptl_crystal_face_perp_dist
-1 -4 58 0.0388
-10 22 17 0.0868
-12 4 -53 0.1931
9 -22 -18 0.0814
11 -2 55 0.0338
29 7 -7 0.0653
-2 4 -58 0.1909
-29 -7 1 0.1088

loop_
_geom_angle_atom_site_label_1
_geom_angle_atom_site_label_2
_geom_angle_atom_site_label_3
_geom_angle
_geom_angle_site_symmetry_1
_geom_angle_site_symmetry_3
_geom_angle_publ_flag
C29 Sc1 C1 114.54(5) . . ?
C29 Sc1 C21 111.15(6) . . ?
C29 Sc1 C25 111.11(6) . . ?
C21 Sc1 C1 105.14(5) . . ?
C21 Sc1 C25 107.49(5) . . ?
C25 Sc1 C1 106.99(5) . . ?
C57 Sc2 C33 109.56(5) . . ?
C61 Sc2 C33 104.72(5) . . ?
C61 Sc2 C57 110.72(5) . . ?
C53 Sc2 C33 112.50(5) . . ?
C53 Sc2 C57 111.61(6) . . ?
C53 Sc2 C61 107.50(6) . . ?
C25 Si2 C26 111.79(7) . . ?
C25 Si2 C28 111.83(8) . . ?
C25 Si2 C27 110.24(8) . . ?
C28 Si2 C26 106.52(8) . . ?
C27 Si2 C26 109.19(8) . . ?
C27 Si2 C28 107.08(11) . . ?
C63 Si6 C62 108.92(8) . . ?
C63 Si6 C64 105.80(8) . . ?
C61 Si6 C63 111.19(7) . . ?
C61 Si6 C62 111.48(8) . . ?
C61 Si6 C64 113.21(8) . . ?
C62 Si6 C64 105.93(8) . . ?
C24 Si1 C22 108.28(8) . . ?
C24 Si1 C23 105.58(8) . . ?
C21 Si1 C24 112.04(7) . . ?
C21 Si1 C22 111.35(7) . . ?
C21 Si1 C23 112.18(7) . . ?
C23 Si1 C22 107.09(8) . . ?
C29 Si3 C31 112.40(7) . . ?
C29 Si3 C32 111.27(8) . . ?
C29 Si3 C30 112.76(8) . . ?
C31 Si3 C32 106.37(8) . . ?
C30 Si3 C31 106.66(8) . . ?
C30 Si3 C32 106.97(9) . . ?
C57 Si5 C59 115.04(7) . . ?
C57 Si5 C58 112.62(7) . . ?
C57 Si5 C60 110.11(8) . . ?
C58 Si5 C59 104.72(8) . . ?
C58 Si5 C60 108.39(8) . . ?
C60 Si5 C59 105.49(8) . . ?
C53 Si4 C56 112.90(9) . . ?
C53 Si4 C55 109.79(7) . . ?
C53 Si4 C54 112.18(9) . . ?
C55 Si4 C56 107.07(8) . . ?
C54 Si4 C56 106.20(11) . . ?
C54 Si4 C55 108.46(11) . . ?
C9 N1 C4 120.07(11) . . ?
C1 N1 C9 123.49(12) . . ?
C1 N1 C4 116.42(12) . . ?
C33 N2 C41 122.63(11) . . ?
C33 N2 C36 116.06(11) . . ?
C41 N2 C36 121.29(11) . . ?
C10 C9 N1 118.67(12) . . ?
C14 C9 N1 119.35(12) . . ?
C14 C9 C10 121.98(13) . . ?
N1 C1 Sc1 131.76(10) . . ?
N1 C1 C2 108.13(12) . . ?
C2 C1 Sc1 119.77(9) . . ?
N2 C33 Sc2 132.58(10) . . ?
N2 C33 C34 108.39(12) . . ?
C34 C33 Sc2 118.91(9) . . ?
C42 C41 N2 120.33(12) . . ?
C42 C41 C46 121.88(13) . . ?
C46 C41 N2 117.79(12) . . ?
Sc1 C29 H29A 105.3 . . ?
Sc1 C29 H29B 105.3 . . ?
Si3 C29 Sc1 127.96(8) . . ?
Si3 C29 H29A 105.3 . . ?
Si3 C29 H29B 105.3 . . ?
H29A C29 H29B 106.0 . . ?
Sc2 C57 H57A 105.2 . . ?
Sc2 C57 H57B 105.2 . . ?
Si5 C57 Sc2 128.42(8) . . ?
Si5 C57 H57A 105.2 . . ?
Si5 C57 H57B 105.2 . . ?
H57A C57 H57B 105.9 . . ?
C41 C42 C47 124.93(13) . . ?
C43 C42 C41 117.51(14) . . ?
C43 C42 C47 117.55(13) . . ?
C9 C10 C18 124.46(13) . . ?
C11 C10 C9 117.45(13) . . ?
C11 C10 C18 118.04(13) . . ?
Si1 C24 H24A 109.5 . . ?
Si1 C24 H24B 109.5 . . ?
Si1 C24 H24C 109.5 . . ?
H24A C24 H24B 109.5 . . ?
H24A C24 H24C 109.5 . . ?
H24B C24 H24C 109.5 . . ?
C41 C46 C50 124.45(14) . . ?
C45 C46 C41 117.50(14) . . ?
C45 C46 C50 118.02(14) . . ?
C9 C14 C15 124.25(13) . . ?
C13 C14 C9 117.61(13) . . ?
C13 C14 C15 118.01(13) . . ?
C33 C34 C37 110.05(12) . . ?
C33 C34 C35 104.15(11) . . ?
C33 C34 C38 109.37(12) . . ?
C37 C34 C35 111.77(12) . . ?
C37 C34 C38 108.56(13) . . ?
C38 C34 C35 112.86(12) . . ?
Si6 C63 H63A 109.5 . . ?
Si6 C63 H63B 109.5 . . ?
Si6 C63 H63C 109.5 . . ?
H63A C63 H63B 109.5 . . ?
H63A C63 H63C 109.5 . . ?
H63B C63 H63C 109.5 . . ?
C34 C37 H37A 109.5 . . ?
C34 C37 H37B 109.5 . . ?
C34 C37 H37C 109.5 . . ?
H37A C37 H37B 109.5 . . ?
H37A C37 H37C 109.5 . . ?
H37B C37 H37C 109.5 . . ?
C14 C15 H15 108.4 . . ?
C14 C15 C16 109.29(12) . . ?
C14 C15 C17 112.66(12) . . ?
C16 C15 H15 108.4 . . ?
C16 C15 C17 109.46(13) . . ?
C17 C15 H15 108.4 . . ?
Sc2 C61 H61A 104.4 . . ?
Sc2 C61 H61B 104.4 . . ?
Si6 C61 Sc2 131.27(8) . . ?
Si6 C61 H61A 104.4 . . ?
Si6 C61 H61B 104.4 . . ?
H61A C61 H61B 105.6 . . ?
C1 C2 C5 111.78(12) . . ?
C1 C2 C3 104.32(11) . . ?
C1 C2 C6 107.48(12) . . ?
C5 C2 C3 111.46(13) . . ?
C5 C2 C6 109.43(12) . . ?
C6 C2 C3 112.25(13) . . ?
C42 C47 H47 108.4 . . ?
C42 C47 C48 110.97(13) . . ?
C42 C47 C49 111.10(12) . . ?
C48 C47 H47 108.4 . . ?
C48 C47 C49 109.56(13) . . ?
C49 C47 H47 108.4 . . ?
C3 C4 N1 99.90(11) . . ?
C7 C4 N1 111.48(12) . . ?
C7 C4 C3 113.47(13) . . ?
C8 C4 N1 111.13(12) . . ?
C8 C4 C3 112.51(13) . . ?
C8 C4 C7 108.23(13) . . ?
C34 C35 H35A 110.4 . . ?
C34 C35 H35B 110.4 . . ?
H35A C35 H35B 108.6 . . ?
C36 C35 C34 106.58(11) . . ?
C36 C35 H35A 110.4 . . ?
C36 C35 H35B 110.4 . . ?
Si2 C26 H26A 109.5 . . ?
Si2 C26 H26B 109.5 . . ?
Si2 C26 H26C 109.5 . . ?
H26A C26 H26B 109.5 . . ?
H26A C26 H26C 109.5 . . ?
H26B C26 H26C 109.5 . . ?
Sc1 C21 H21A 105.6 . . ?
Sc1 C21 H21B 105.6 . . ?
Si1 C21 Sc1 127.02(7) . . ?
Si1 C21 H21A 105.6 . . ?
Si1 C21 H21B 105.6 . . ?
H21A C21 H21B 106.1 . . ?
C35 C36 N2 99.76(11) . . ?
C35 C36 C39 113.09(13) . . ?
C40 C36 N2 112.06(12) . . ?
C40 C36 C35 113.04(12) . . ?
C40 C36 C39 108.37(13) . . ?
C39 C36 N2 110.37(12) . . ?
C10 C11 H11 119.3 . . ?
C12 C11 C10 121.38(14) . . ?
C12 C11 H11 119.3 . . ?
C10 C18 H18 108.1 . . ?
C10 C18 C20 111.79(12) . . ?
C10 C18 C19 110.58(13) . . ?
C20 C18 H18 108.1 . . ?
C19 C18 H18 108.1 . . ?
C19 C18 C20 109.98(13) . . ?
C2 C5 H5A 109.5 . . ?
C2 C5 H5B 109.5 . . ?
C2 C5 H5C 109.5 . . ?
H5A C5 H5B 109.5 . . ?
H5A C5 H5C 109.5 . . ?
H5B C5 H5C 109.5 . . ?
Si1 C22 H22A 109.5 . . ?
Si1 C22 H22B 109.5 . . ?
Si1 C22 H22C 109.5 . . ?
H22A C22 H22B 109.5 . . ?
H22A C22 H22C 109.5 . . ?
H22B C22 H22C 109.5 . . ?
C2 C3 H3A 110.4 . . ?
C2 C3 H3B 110.4 . . ?
C4 C3 C2 106.84(12) . . ?
C4 C3 H3A 110.4 . . ?
C4 C3 H3B 110.4 . . ?
H3A C3 H3B 108.6 . . ?
Si3 C31 H31A 109.5 . . ?
Si3 C31 H31B 109.5 . . ?
Si3 C31 H31C 109.5 . . ?
H31A C31 H31B 109.5 . . ?
H31A C31 H31C 109.5 . . ?
H31B C31 H31C 109.5 . . ?
Sc1 C25 H25A 104.9 . . ?
Sc1 C25 H25B 104.9 . . ?
Si2 C25 Sc1 129.68(8) . . ?
Si2 C25 H25A 104.9 . . ?
Si2 C25 H25B 104.9 . . ?
H25A C25 H25B 105.8 . . ?
C15 C16 H16A 109.5 . . ?
C15 C16 H16B 109.5 . . ?
C15 C16 H16C 109.5 . . ?
H16A C16 H16B 109.5 . . ?
H16A C16 H16C 109.5 . . ?
H16B C16 H16C 109.5 . . ?
C14 C13 H13 119.2 . . ?
C12 C13 C14 121.52(14) . . ?
C12 C13 H13 119.2 . . ?
Si6 C62 H62A 109.5 . . ?
Si6 C62 H62B 109.5 . . ?
Si6 C62 H62C 109.5 . . ?
H62A C62 H62B 109.5 . . ?
H62A C62 H62C 109.5 . . ?
H62B C62 H62C 109.5 . . ?
Sc2 C53 H53A 105.9 . . ?
Sc2 C53 H53B 105.9 . . ?
Si4 C53 Sc2 125.66(8) . . ?
Si4 C53 H53A 105.9 . . ?
Si4 C53 H53B 105.9 . . ?
H53A C53 H53B 106.2 . . ?
C36 C40 H40A 109.5 . . ?
C36 C40 H40B 109.5 . . ?
C36 C40 H40C 109.5 . . ?
H40A C40 H40B 109.5 . . ?
H40A C40 H40C 109.5 . . ?
H40B C40 H40C 109.5 . . ?
C11 C12 C13 119.98(14) . . ?
C11 C12 H12 120.0 . . ?
C13 C12 H12 120.0 . . ?
C46 C50 H50 108.5 . . ?
C46 C50 C52 111.37(13) . . ?
C46 C50 C51 110.27(14) . . ?
C52 C50 H50 108.5 . . ?
C51 C50 H50 108.5 . . ?
C51 C50 C52 109.69(13) . . ?
Si5 C59 H59A 109.5 . . ?
Si5 C59 H59B 109.5 . . ?
Si5 C59 H59C 109.5 . . ?
H59A C59 H59B 109.5 . . ?
H59A C59 H59C 109.5 . . ?
H59B C59 H59C 109.5 . . ?
C46 C45 H45 119.3 . . ?
C44 C45 C46 121.39(15) . . ?
C44 C45 H45 119.3 . . ?
C18 C20 H20A 109.5 . . ?
C18 C20 H20B 109.5 . . ?
C18 C20 H20C 109.5 . . ?
H20A C20 H20B 109.5 . . ?
H20A C20 H20C 109.5 . . ?
H20B C20 H20C 109.5 . . ?
C4 C7 H7A 109.5 . . ?
C4 C7 H7B 109.5 . . ?
C4 C7 H7C 109.5 . . ?
H7A C7 H7B 109.5 . . ?
H7A C7 H7C 109.5 . . ?
H7B C7 H7C 109.5 . . ?
Si5 C58 H58A 109.5 . . ?
Si5 C58 H58B 109.5 . . ?
Si5 C58 H58C 109.5 . . ?
H58A C58 H58B 109.5 . . ?
H58A C58 H58C 109.5 . . ?
H58B C58 H58C 109.5 . . ?
C47 C48 H48A 109.5 . . ?
C47 C48 H48B 109.5 . . ?
C47 C48 H48C 109.5 . . ?
H48A C48 H48B 109.5 . . ?
H48A C48 H48C 109.5 . . ?
H48B C48 H48C 109.5 . . ?
C4 C8 H8A 109.5 . . ?
C4 C8 H8B 109.5 . . ?
C4 C8 H8C 109.5 . . ?
H8A C8 H8B 109.5 . . ?
H8A C8 H8C 109.5 . . ?
H8B C8 H8C 109.5 . . ?
C42 C43 H43 119.1 . . ?
C44 C43 C42 121.80(15) . . ?
C44 C43 H43 119.1 . . ?
C2 C6 H6A 109.5 . . ?
C2 C6 H6B 109.5 . . ?
C2 C6 H6C 109.5 . . ?
H6A C6 H6B 109.5 . . ?
H6A C6 H6C 109.5 . . ?
H6B C6 H6C 109.5 . . ?
Si3 C32 H32A 109.5 . . ?
Si3 C32 H32B 109.5 . . ?
Si3 C32 H32C 109.5 . . ?
H32A C32 H32B 109.5 . . ?
H32A C32 H32C 109.5 . . ?
H32B C32 H32C 109.5 . . ?
Si1 C23 H23A 109.5 . . ?
Si1 C23 H23B 109.5 . . ?
Si1 C23 H23C 109.5 . . ?
H23A C23 H23B 109.5 . . ?
H23A C23 H23C 109.5 . . ?
H23B C23 H23C 109.5 . . ?
C15 C17 H17A 109.5 . . ?
C15 C17 H17B 109.5 . . ?
C15 C17 H17C 109.5 . . ?
H17A C17 H17B 109.5 . . ?
H17A C17 H17C 109.5 . . ?
H17B C17 H17C 109.5 . . ?
Si5 C60 H60A 109.5 . . ?
Si5 C60 H60B 109.5 . . ?
Si5 C60 H60C 109.5 . . ?
H60A C60 H60B 109.5 . . ?
H60A C60 H60C 109.5 . . ?
H60B C60 H60C 109.5 . . ?
C50 C52 H52A 109.5 . . ?
C50 C52 H52B 109.5 . . ?
C50 C52 H52C 109.5 . . ?
H52A C52 H52B 109.5 . . ?
H52A C52 H52C 109.5 . . ?
H52B C52 H52C 109.5 . . ?
C45 C44 H44 120.0 . . ?
C43 C44 C45 119.91(15) . . ?
C43 C44 H44 120.0 . . ?
C18 C19 H19A 109.5 . . ?
C18 C19 H19B 109.5 . . ?
C18 C19 H19C 109.5 . . ?
H19A C19 H19B 109.5 . . ?
H19A C19 H19C 109.5 . . ?
H19B C19 H19C 109.5 . . ?
C34 C38 H38A 109.5 . . ?
C34 C38 H38B 109.5 . . ?
C34 C38 H38C 109.5 . . ?
H38A C38 H38B 109.5 . . ?
H38A C38 H38C 109.5 . . ?
H38B C38 H38C 109.5 . . ?
Si6 C64 H64A 109.5 . . ?
Si6 C64 H64B 109.5 . . ?
Si6 C64 H64C 109.5 . . ?
H64A C64 H64B 109.5 . . ?
H64A C64 H64C 109.5 . . ?
H64B C64 H64C 109.5 . . ?
Si2 C28 H28A 109.5 . . ?
Si2 C28 H28B 109.5 . . ?
Si2 C28 H28C 109.5 . . ?
H28A C28 H28B 109.5 . . ?
H28A C28 H28C 109.5 . . ?
H28B C28 H28C 109.5 . . ?
C50 C51 H51A 109.5 . . ?
C50 C51 H51B 109.5 . . ?
C50 C51 H51C 109.5 . . ?
H51A C51 H51B 109.5 . . ?
H51A C51 H51C 109.5 . . ?
H51B C51 H51C 109.5 . . ?
C36 C39 H39A 109.5 . . ?
C36 C39 H39B 109.5 . . ?
C36 C39 H39C 109.5 . . ?
H39A C39 H39B 109.5 . . ?
H39A C39 H39C 109.5 . . ?
H39B C39 H39C 109.5 . . ?
C47 C49 H49A 109.5 . . ?
C47 C49 H49B 109.5 . . ?
C47 C49 H49C 109.5 . . ?
H49A C49 H49B 109.5 . . ?
H49A C49 H49C 109.5 . . ?
H49B C49 H49C 109.5 . . ?
Si3 C30 H30A 109.5 . . ?
Si3 C30 H30B 109.5 . . ?
Si3 C30 H30C 109.5 . . ?
H30A C30 H30B 109.5 . . ?
H30A C30 H30C 109.5 . . ?
H30B C30 H30C 109.5 . . ?
Si4 C56 H56A 109.5 . . ?
Si4 C56 H56B 109.5 . . ?
Si4 C56 H56C 109.5 . . ?
H56A C56 H56B 109.5 . . ?
H56A C56 H56C 109.5 . . ?
H56B C56 H56C 109.5 . . ?
Si2 C27 H27A 109.5 . . ?
Si2 C27 H27B 109.5 . . ?
Si2 C27 H27C 109.5 . . ?
H27A C27 H27B 109.5 . . ?
H27A C27 H27C 109.5 . . ?
H27B C27 H27C 109.5 . . ?
Si4 C55 H55A 109.5 . . ?
Si4 C55 H55B 109.5 . . ?
Si4 C55 H55C 109.5 . . ?
H55A C55 H55B 109.5 . . ?
H55A C55 H55C 109.5 . . ?
H55B C55 H55C 109.5 . . ?
Si4 C54 H54A 109.5 . . ?
Si4 C54 H54B 109.5 . . ?
Si4 C54 H54C 109.5 . . ?
H54A C54 H54B 109.5 . . ?
H54A C54 H54C 109.5 . . ?
H54B C54 H54C 109.5 . . ?

loop_
_geom_bond_atom_site_label_1
_geom_bond_atom_site_label_2
_geom_bond_distance
_geom_bond_site_symmetry_2
_geom_bond_publ_flag
Sc1 C1 2.4452(14) . ?
Sc1 C29 2.2128(15) . ?
Sc1 C21 2.2220(14) . ?
Sc1 C25 2.2222(14) . ?
Sc2 C33 2.4379(14) . ?
Sc2 C57 2.2473(14) . ?
Sc2 C61 2.2227(16) . ?
Sc2 C53 2.2104(15) . ?
Si2 C26 1.8838(16) . ?
Si2 C25 1.8326(14) . ?
Si2 C28 1.8737(18) . ?
Si2 C27 1.8683(18) . ?
Si6 C63 1.8725(16) . ?
Si6 C61 1.8367(15) . ?
Si6 C62 1.8769(16) . ?
Si6 C64 1.8904(16) . ?
Si1 C24 1.8770(17) . ?
Si1 C21 1.8424(15) . ?
Si1 C22 1.8863(16) . ?
Si1 C23 1.8830(16) . ?
Si3 C29 1.8451(15) . ?
Si3 C31 1.8770(16) . ?
Si3 C32 1.8785(17) . ?
Si3 C30 1.8744(18) . ?
Si5 C57 1.8530(15) . ?
Si5 C59 1.8862(16) . ?
Si5 C58 1.8757(16) . ?
Si5 C60 1.8758(17) . ?
Si4 C53 1.8430(16) . ?
Si4 C56 1.8810(19) . ?
Si4 C55 1.8806(17) . ?
Si4 C54 1.876(2) . ?
N1 C9 1.4606(18) . ?
N1 C1 1.3052(17) . ?
N1 C4 1.5441(18) . ?
N2 C33 1.3040(18) . ?
N2 C41 1.4612(18) . ?
N2 C36 1.5419(17) . ?
C9 C10 1.4109(19) . ?
C9 C14 1.4085(19) . ?
C1 C2 1.525(2) . ?
C33 C34 1.5257(19) . ?
C41 C42 1.406(2) . ?
C41 C46 1.4131(19) . ?
C29 H29A 0.9700 . ?
C29 H29B 0.9700 . ?
C57 H57A 0.9700 . ?
C57 H57B 0.9700 . ?
C42 C47 1.525(2) . ?
C42 C43 1.395(2) . ?
C10 C11 1.398(2) . ?
C10 C18 1.524(2) . ?
C24 H24A 0.9600 . ?
C24 H24B 0.9600 . ?
C24 H24C 0.9600 . ?
C46 C50 1.525(2) . ?
C46 C45 1.395(2) . ?
C14 C15 1.5267(19) . ?
C14 C13 1.392(2) . ?
C34 C37 1.532(2) . ?
C34 C35 1.5459(19) . ?
C34 C38 1.539(2) . ?
C63 H63A 0.9600 . ?
C63 H63B 0.9600 . ?
C63 H63C 0.9600 . ?
C37 H37A 0.9600 . ?
C37 H37B 0.9600 . ?
C37 H37C 0.9600 . ?
C15 H15 0.9800 . ?
C15 C16 1.533(2) . ?
C15 C17 1.538(2) . ?
C61 H61A 0.9700 . ?
C61 H61B 0.9700 . ?
C2 C5 1.529(2) . ?
C2 C3 1.543(2) . ?
C2 C6 1.543(2) . ?
C47 H47 0.9800 . ?
C47 C48 1.532(2) . ?
C47 C49 1.542(2) . ?
C4 C3 1.533(2) . ?
C4 C7 1.528(2) . ?
C4 C8 1.521(2) . ?
C35 H35A 0.9700 . ?
C35 H35B 0.9700 . ?
C35 C36 1.528(2) . ?
C26 H26A 0.9600 . ?
C26 H26B 0.9600 . ?
C26 H26C 0.9600 . ?
C21 H21A 0.9700 . ?
C21 H21B 0.9700 . ?
C36 C40 1.521(2) . ?
C36 C39 1.532(2) . ?
C11 H11 0.9300 . ?
C11 C12 1.383(2) . ?
C18 H18 0.9800 . ?
C18 C20 1.535(2) . ?
C18 C19 1.530(2) . ?
C5 H5A 0.9600 . ?
C5 H5B 0.9600 . ?
C5 H5C 0.9600 . ?
C22 H22A 0.9600 . ?
C22 H22B 0.9600 . ?
C22 H22C 0.9600 . ?
C3 H3A 0.9700 . ?
C3 H3B 0.9700 . ?
C31 H31A 0.9600 . ?
C31 H31B 0.9600 . ?
C31 H31C 0.9600 . ?
C25 H25A 0.9700 . ?
C25 H25B 0.9700 . ?
C16 H16A 0.9600 . ?
C16 H16B 0.9600 . ?
C16 H16C 0.9600 . ?
C13 H13 0.9300 . ?
C13 C12 1.383(2) . ?
C62 H62A 0.9600 . ?
C62 H62B 0.9600 . ?
C62 H62C 0.9600 . ?
C53 H53A 0.9700 . ?
C53 H53B 0.9700 . ?
C40 H40A 0.9600 . ?
C40 H40B 0.9600 . ?
C40 H40C 0.9600 . ?
C12 H12 0.9300 . ?
C50 H50 0.9800 . ?
C50 C52 1.543(2) . ?
C50 C51 1.534(2) . ?
C59 H59A 0.9600 . ?
C59 H59B 0.9600 . ?
C59 H59C 0.9600 . ?
C45 H45 0.9300 . ?
C45 C44 1.384(2) . ?
C20 H20A 0.9600 . ?
C20 H20B 0.9600 . ?
C20 H20C 0.9600 . ?
C7 H7A 0.9600 . ?
C7 H7B 0.9600 . ?
C7 H7C 0.9600 . ?
C58 H58A 0.9600 . ?
C58 H58B 0.9600 . ?
C58 H58C 0.9600 . ?
C48 H48A 0.9600 . ?
C48 H48B 0.9600 . ?
C48 H48C 0.9600 . ?
C8 H8A 0.9600 . ?
C8 H8B 0.9600 . ?
C8 H8C 0.9600 . ?
C43 H43 0.9300 . ?
C43 C44 1.375(2) . ?
C6 H6A 0.9600 . ?
C6 H6B 0.9600 . ?
C6 H6C 0.9600 . ?
C32 H32A 0.9600 . ?
C32 H32B 0.9600 . ?
C32 H32C 0.9600 . ?
C23 H23A 0.9600 . ?
C23 H23B 0.9600 . ?
C23 H23C 0.9600 . ?
C17 H17A 0.9600 . ?
C17 H17B 0.9600 . ?
C17 H17C 0.9600 . ?
C60 H60A 0.9600 . ?
C60 H60B 0.9600 . ?
C60 H60C 0.9600 . ?
C52 H52A 0.9600 . ?
C52 H52B 0.9600 . ?
C52 H52C 0.9600 . ?
C44 H44 0.9300 . ?
C19 H19A 0.9600 . ?
C19 H19B 0.9600 . ?
C19 H19C 0.9600 . ?
C38 H38A 0.9600 . ?
C38 H38B 0.9600 . ?
C38 H38C 0.9600 . ?
C64 H64A 0.9600 . ?
C64 H64B 0.9600 . ?
C64 H64C 0.9600 . ?
C28 H28A 0.9600 . ?
C28 H28B 0.9600 . ?
C28 H28C 0.9600 . ?
C51 H51A 0.9600 . ?
C51 H51B 0.9600 . ?
C51 H51C 0.9600 . ?
C39 H39A 0.9600 . ?
C39 H39B 0.9600 . ?
C39 H39C 0.9600 . ?
C49 H49A 0.9600 . ?
C49 H49B 0.9600 . ?
C49 H49C 0.9600 . ?
C30 H30A 0.9600 . ?
C30 H30B 0.9600 . ?
C30 H30C 0.9600 . ?
C56 H56A 0.9600 . ?
C56 H56B 0.9600 . ?
C56 H56C 0.9600 . ?
C27 H27A 0.9600 . ?
C27 H27B 0.9600 . ?
C27 H27C 0.9600 . ?
C55 H55A 0.9600 . ?
C55 H55B 0.9600 . ?
C55 H55C 0.9600 . ?
C54 H54A 0.9600 . ?
C54 H54B 0.9600 . ?
C54 H54C 0.9600 . ?

loop_
_geom_torsion_atom_site_label_1
_geom_torsion_atom_site_label_2
_geom_torsion_atom_site_label_3
_geom_torsion_atom_site_label_4
_geom_torsion
_geom_torsion_site_symmetry_1
_geom_torsion_site_symmetry_2
_geom_torsion_site_symmetry_3
_geom_torsion_site_symmetry_4
_geom_torsion_publ_flag
Sc1 C1 C2 C5 38.17(15) . . . . ?
Sc1 C1 C2 C3 158.73(9) . . . . ?
Sc1 C1 C2 C6 -81.92(13) . . . . ?
Sc2 C33 C34 C37 -44.44(14) . . . . ?
Sc2 C33 C34 C35 -164.38(9) . . . . ?
Sc2 C33 C34 C38 74.74(13) . . . . ?
N1 C9 C10 C11 177.40(12) . . . . ?
N1 C9 C10 C18 -5.35(19) . . . . ?
N1 C9 C14 C15 7.23(19) . . . . ?
N1 C9 C14 C13 -177.12(12) . . . . ?
N1 C1 C2 C5 -135.98(13) . . . . ?
N1 C1 C2 C3 -15.42(15) . . . . ?
N1 C1 C2 C6 103.93(13) . . . . ?
N1 C4 C3 C2 -18.22(15) . . . . ?
N2 C33 C34 C37 132.10(12) . . . . ?
N2 C33 C34 C35 12.16(15) . . . . ?
N2 C33 C34 C38 -108.72(13) . . . . ?
N2 C41 C42 C47 1.2(2) . . . . ?
N2 C41 C42 C43 179.69(13) . . . . ?
N2 C41 C46 C50 -2.5(2) . . . . ?
N2 C41 C46 C45 179.83(12) . . . . ?
C9 N1 C1 Sc1 11.9(2) . . . . ?
C9 N1 C1 C2 -174.94(12) . . . . ?
C9 N1 C4 C3 -171.79(12) . . . . ?
C9 N1 C4 C7 68.00(16) . . . . ?
C9 N1 C4 C8 -52.83(17) . . . . ?
C9 C10 C11 C12 0.1(2) . . . . ?
C9 C10 C18 C20 128.90(15) . . . . ?
C9 C10 C18 C19 -108.20(16) . . . . ?
C9 C14 C15 C16 111.57(15) . . . . ?
C9 C14 C15 C17 -126.52(15) . . . . ?
C9 C14 C13 C12 -0.7(2) . . . . ?
C1 N1 C9 C10 87.60(16) . . . . ?
C1 N1 C9 C14 -92.39(16) . . . . ?
C1 N1 C4 C3 9.46(16) . . . . ?
C1 N1 C4 C7 -110.74(14) . . . . ?
C1 N1 C4 C8 128.42(13) . . . . ?
C1 C2 C3 C4 21.19(16) . . . . ?
C33 N2 C41 C42 -89.86(17) . . . . ?
C33 N2 C41 C46 89.09(16) . . . . ?
C33 N2 C36 C35 -15.20(15) . . . . ?
C33 N2 C36 C40 -135.09(13) . . . . ?
C33 N2 C36 C39 104.04(15) . . . . ?
C33 C34 C35 C36 -21.44(15) . . . . ?
C41 N2 C33 Sc2 -0.6(2) . . . . ?
C41 N2 C33 C34 -176.44(12) . . . . ?
C41 N2 C36 C35 163.26(12) . . . . ?
C41 N2 C36 C40 43.37(17) . . . . ?
C41 N2 C36 C39 -77.50(16) . . . . ?
C41 C42 C47 C48 115.63(16) . . . . ?
C41 C42 C47 C49 -122.22(15) . . . . ?
C41 C42 C43 C44 0.4(2) . . . . ?
C41 C46 C50 C52 124.69(16) . . . . ?
C41 C46 C50 C51 -113.29(16) . . . . ?
C41 C46 C45 C44 0.5(2) . . . . ?
C42 C41 C46 C50 176.44(13) . . . . ?
C42 C41 C46 C45 -1.2(2) . . . . ?
C42 C43 C44 C45 -1.2(3) . . . . ?
C10 C9 C14 C15 -172.75(13) . . . . ?
C10 C9 C14 C13 2.9(2) . . . . ?
C10 C11 C12 C13 2.0(2) . . . . ?
C24 Si1 C21 Sc1 -59.90(11) . . . . ?
C46 C41 C42 C47 -177.73(13) . . . . ?
C46 C41 C42 C43 0.8(2) . . . . ?
C46 C45 C44 C43 0.7(3) . . . . ?
C14 C9 C10 C11 -2.6(2) . . . . ?
C14 C9 C10 C18 174.64(13) . . . . ?
C14 C13 C12 C11 -1.7(2) . . . . ?
C34 C35 C36 N2 21.31(14) . . . . ?
C34 C35 C36 C40 140.48(13) . . . . ?
C34 C35 C36 C39 -95.91(14) . . . . ?
C63 Si6 C61 Sc2 73.01(12) . . . . ?
C37 C34 C35 C36 -140.22(13) . . . . ?
C15 C14 C13 C12 175.23(14) . . . . ?
C47 C42 C43 C44 179.07(14) . . . . ?
C4 N1 C9 C10 -91.06(15) . . . . ?
C4 N1 C9 C14 88.96(15) . . . . ?
C4 N1 C1 Sc1 -169.43(10) . . . . ?
C4 N1 C1 C2 3.76(16) . . . . ?
C26 Si2 C25 Sc1 -169.15(9) . . . . ?
C36 N2 C33 Sc2 177.89(9) . . . . ?
C36 N2 C33 C34 2.00(16) . . . . ?
C36 N2 C41 C42 91.77(16) . . . . ?
C36 N2 C41 C46 -89.27(15) . . . . ?
C11 C10 C18 C20 -53.86(18) . . . . ?
C11 C10 C18 C19 69.04(17) . . . . ?
C18 C10 C11 C12 -177.31(14) . . . . ?
C5 C2 C3 C4 141.97(13) . . . . ?
C22 Si1 C21 Sc1 61.54(11) . . . . ?
C31 Si3 C29 Sc1 162.30(9) . . . . ?
C13 C14 C15 C16 -64.07(16) . . . . ?
C13 C14 C15 C17 57.84(18) . . . . ?
C62 Si6 C61 Sc2 -48.74(13) . . . . ?
C50 C46 C45 C44 -177.34(15) . . . . ?
C59 Si5 C57 Sc2 -179.90(9) . . . . ?
C45 C46 C50 C52 -57.64(19) . . . . ?
C45 C46 C50 C51 64.38(18) . . . . ?
C7 C4 C3 C2 100.53(15) . . . . ?
C58 Si5 C57 Sc2 60.21(12) . . . . ?
C8 C4 C3 C2 -136.16(13) . . . . ?
C43 C42 C47 C48 -62.87(17) . . . . ?
C43 C42 C47 C49 59.27(18) . . . . ?
C6 C2 C3 C4 -94.87(15) . . . . ?
C32 Si3 C29 Sc1 -78.51(11) . . . . ?
C23 Si1 C21 Sc1 -178.45(9) . . . . ?
C60 Si5 C57 Sc2 -60.89(11) . . . . ?
C38 C34 C35 C36 97.08(14) . . . . ?
C64 Si6 C61 Sc2 -168.05(10) . . . . ?
C28 Si2 C25 Sc1 -49.81(12) . . . . ?
C30 Si3 C29 Sc1 41.69(13) . . . . ?
C56 Si4 C53 Sc2 -175.20(10) . . . . ?
C27 Si2 C25 Sc1 69.20(13) . . . . ?
C55 Si4 C53 Sc2 -55.81(12) . . . . ?
C54 Si4 C53 Sc2 64.85(15) . . . . ?

loop_
_exptl_oxdiff_crystal_face_indexfrac_h
_exptl_oxdiff_crystal_face_indexfrac_k
_exptl_oxdiff_crystal_face_indexfrac_l
_exptl_oxdiff_crystal_face_x
_exptl_oxdiff_crystal_face_y
_exptl_oxdiff_crystal_face_z
-0.7855 -4.2710 57.8779 0.0938 0.3851 0.9181
-9.6688 21.8974 16.8168 0.9869 -0.1300 0.0955
-11.9771 4.2632 -52.9362 0.1245 -0.0177 -0.9921
9.3255 -21.7837 -18.3613 -0.9837 0.1295 -0.1244
10.8074 -1.6895 54.7273 -0.0087 0.0024 1.0000
28.5053 6.9502 -7.0701 -0.2281 -0.9506 0.2105
-2.0629 3.6362 -58.0155 -0.0723 -0.2954 -0.9527
-28.8700 -6.5692 0.5159 0.2209 0.9214 -0.3196
